data_2219872
loop_
_publ_author_name
'Perec, Mireille'
'Garland, Maria Teresa'
'Baggio, Ricardo'

_publ_section_title
;<i>catena</i>-Poly[[[tetrakis(\m-2-butenoato)dicopper(II)]-\m-2-butenoato-[diaqua(2-butenoato)holmium(III)]-di-\m-2-butenoato-[diaqua(2-butenoato)holmium(III)]-\m-2-butenoato]
 trihydrate]
;
_journal_coeditor_code HB2821
_journal_issue 11
_journal_name_full 'Acta Crystallographica Section E'
_journal_page_first m1463
_journal_page_last m1464
_journal_paper_doi 10.1107/S1600536808034296
_journal_volume 64
_journal_year 2008
_chemical_formula_iupac '[Cu2 Ho2 (C4 H5 O2)10 (H2 O)4], 3H2 O'
_chemical_formula_moiety 'C40 H58 Cu2 Ho2 O24, 3(H2 O)'
_chemical_formula_sum 'C40 H64 Cu2 Ho2 O27'
_chemical_formula_weight 1433.85
_chemical_name_systematic
;
catena-Poly[[[tetrakis(\m-2-butenoato)dicopper(II)]-\m-2-butenoato-
[diaqua(2-butenoato)holmium(III)]-di-\m-2-butenoato-
[diaqua(2-butenoato)holmium(III)]-\m-2-butenoato] trihydrate]
;
_space_group_IT_number 14
_symmetry_cell_setting monoclinic
_symmetry_space_group_name_Hall '-P 2ybc'
_symmetry_space_group_name_H-M 'P 1 21/c 1'
_atom_sites_solution_hydrogens geom
_atom_sites_solution_primary direct
_atom_sites_solution_secondary difmap
_audit_creation_method SHELXL-97
_cell_angle_alpha 90.00
_cell_angle_beta 107.152(2)
_cell_angle_gamma 90.00
_cell_formula_units_Z 4
_cell_length_a 13.8856(17)
_cell_length_b 22.078(3)
_cell_length_c 19.846(3)
_cell_measurement_reflns_used 7221
_cell_measurement_temperature 291(2)
_cell_measurement_theta_max 26.75
_cell_measurement_theta_min 2.14
_cell_volume 5813.5(14)
_computing_cell_refinement 'SAINT-NT (Bruker, 2002)'
_computing_data_collection 'SMART-NT (Bruker, 2001)'
_computing_data_reduction 'SAINT-NT (Bruker, 2002)'
_computing_molecular_graphics 'SHELXTL (Sheldrick, 2008)'
_computing_publication_material 'SHELXTL (Sheldrick, 2008) and PLATON (Spek (2003)'
_computing_structure_refinement 'SHELXL97 (Sheldrick, 2008)'
_computing_structure_solution 'SHELXS97 (Sheldrick, 2008)'
_diffrn_ambient_temperature 291(2)
_diffrn_measured_fraction_theta_full 0.998
_diffrn_measured_fraction_theta_max 0.905
_diffrn_measurement_device_type 'Bruker SMART CCD area-detector'
_diffrn_measurement_method '\f and \w'
_diffrn_radiation_monochromator graphite
_diffrn_radiation_source 'fine-focus sealed tube'
_diffrn_radiation_type MoK\a
_diffrn_radiation_wavelength 0.71073
_diffrn_reflns_av_R_equivalents 0.0434
_diffrn_reflns_av_sigmaI/netI 0.0657
_diffrn_reflns_limit_h_max 13
_diffrn_reflns_limit_h_min -18
_diffrn_reflns_limit_k_max 25
_diffrn_reflns_limit_k_min -29
_diffrn_reflns_limit_l_max 26
_diffrn_reflns_limit_l_min -19
_diffrn_reflns_number 34338
_diffrn_reflns_theta_full 25.00
_diffrn_reflns_theta_max 28.20
_diffrn_reflns_theta_min 1.79
_diffrn_standards_number 0
_exptl_absorpt_coefficient_mu 3.491
_exptl_absorpt_correction_T_max 0.76
_exptl_absorpt_correction_T_min 0.62
_exptl_absorpt_correction_type multi-scan
_exptl_absorpt_process_details '(SADABS; (Bruker, 2002)'
_exptl_crystal_colour green
_exptl_crystal_density_diffrn 1.638
_exptl_crystal_density_method 'not measured'
_exptl_crystal_description needles
_exptl_crystal_F_000 2792
_exptl_crystal_size_max 0.24
_exptl_crystal_size_mid 0.10
_exptl_crystal_size_min 0.08
_refine_diff_density_max 1.231
_refine_diff_density_min -1.024
_refine_ls_extinction_method none
_refine_ls_goodness_of_fit_ref 0.934
_refine_ls_hydrogen_treatment constr
_refine_ls_matrix_type full
_refine_ls_number_parameters 653
_refine_ls_number_reflns 12977
_refine_ls_number_restraints 30
_refine_ls_restrained_S_all 0.933
_refine_ls_R_factor_all 0.0608
_refine_ls_R_factor_gt 0.0404
_refine_ls_shift/su_max 0.003
_refine_ls_shift/su_mean 0.000
_refine_ls_structure_factor_coef Fsqd
_refine_ls_weighting_details 'calc w=1/[\s^2^(Fo^2^)+(0.0296P)^2^] where P=(Fo^2^+2Fc^2^)/3'
_refine_ls_weighting_scheme calc
_refine_ls_wR_factor_gt 0.0784
_refine_ls_wR_factor_ref 0.0852
_reflns_number_gt 9482
_reflns_number_total 12977
_reflns_threshold_expression I>2\s(I)
_cod_data_source_file hb2821.cif
_cod_data_source_block I
_cod_original_sg_symbol_H-M 'P 21/c'
_cod_database_code 2219872
_cod_database_fobs_code 2219872

loop_
_symmetry_equiv_pos_as_xyz
'x, y, z'
'-x, y+1/2, -z+1/2'
'-x, -y, -z'
'x, -y-1/2, z-1/2'

loop_
_atom_site_type_symbol
_atom_site_label
_atom_site_fract_x
_atom_site_fract_y
_atom_site_fract_z
_atom_site_U_iso_or_equiv
_atom_site_adp_type
_atom_site_calc_flag
_atom_site_refinement_flags
_atom_site_occupancy
Ho Ho1 0.843231(18) 0.783533(10) 0.670233(12) 0.03660(7) Uani d . 1
Ho Ho2 1.024471(17) 0.664760(10) 0.594522(11) 0.03346(7) Uani d . 1
Cu Cu1 0.36154(5) 0.68897(3) 0.65391(3) 0.03839(15) Uani d . 1
Cu Cu2 0.51325(5) 0.74316(3) 0.62360(3) 0.04014(15) Uani d . 1
O O11 0.3036(3) 0.77154(15) 0.64194(18) 0.0456(9) Uani d . 1
O O21 0.4304(3) 0.81524(15) 0.61285(19) 0.0513(10) Uani d . 1
C C11 0.3485(4) 0.8172(2) 0.6260(3) 0.0403(12) Uani d D 1
C C21 0.2976(5) 0.8760(2) 0.6233(3) 0.0546(15) Uani d D 1
H H21 0.2337 0.8768 0.6294 0.065 Uiso calc R 1
C C31 0.3377(6) 0.9269(3) 0.6128(4) 0.079(2) Uani d D 1
H H31 0.4007 0.9254 0.6053 0.095 Uiso calc R 1
C C41 0.2900(7) 0.9879(3) 0.6120(5) 0.130(4) Uani d D 1
H H411 0.2243 0.9831 0.6180 0.195 Uiso calc R 1
H H412 0.2840 1.0075 0.5678 0.195 Uiso calc R 1
H H413 0.3312 1.0122 0.6497 0.195 Uiso calc R 1
O O12 0.4345(3) 0.70699(16) 0.75125(18) 0.0511(10) Uani d . 1
O O22 0.5570(3) 0.75996(17) 0.72663(18) 0.0515(10) Uani d . 1
C C12 0.5109(4) 0.7396(2) 0.7686(3) 0.0417(12) Uani d D 1
C C22 0.5494(4) 0.7565(3) 0.8436(3) 0.0545(15) Uani d D 1
H H22 0.5406 0.7287 0.8766 0.065 Uiso calc R 1
C C32 0.5943(4) 0.8065(3) 0.8670(3) 0.0617(17) Uani d D 1
H H32 0.6102 0.8320 0.8346 0.074 Uiso calc R 1
C C42 0.6232(5) 0.8273(3) 0.9430(3) 0.082(2) Uani d D 1
H H421 0.6212 0.7934 0.9729 0.123 Uiso calc R 1
H H422 0.5767 0.8577 0.9484 0.123 Uiso calc R 1
H H423 0.6901 0.8438 0.9559 0.123 Uiso calc R 1
O O13 0.4443(3) 0.61669(15) 0.6601(2) 0.0546(10) Uani d . 1
O O23 0.5778(3) 0.66311(15) 0.64296(19) 0.0499(9) Uani d . 1
C C13 0.5324(4) 0.6173(2) 0.6572(3) 0.0441(13) Uani d D 1
C C23 0.5903(5) 0.5598(2) 0.6700(3) 0.0575(16) Uani d D 1
H H23 0.6581 0.5609 0.6723 0.069 Uiso calc R 1
C C33 0.5505(5) 0.5080(3) 0.6783(3) 0.075(2) Uani d D 1
H H33 0.4830 0.5079 0.6770 0.090 Uiso calc R 1
C C43 0.6053(6) 0.4482(3) 0.6898(4) 0.109(3) Uani d D 1
H H431 0.5809 0.4235 0.6485 0.164 Uiso calc R 1
H H432 0.5938 0.4280 0.7296 0.164 Uiso calc R 1
H H433 0.6763 0.4551 0.6987 0.164 Uiso calc R 1
O O14 0.3123(3) 0.67875(17) 0.55130(17) 0.0509(10) Uani d . 1
O O24 0.4430(3) 0.72049(16) 0.52530(18) 0.0514(10) Uani d . 1
C C14 0.3585(4) 0.6959(2) 0.5083(3) 0.0445(13) Uani d D 1
C C24 0.3035(4) 0.6850(3) 0.4335(3) 0.0565(16) Uani d D 1
H H24 0.2503 0.6577 0.4237 0.068 Uiso calc R 1
C C34 0.3231(5) 0.7100(3) 0.3815(3) 0.0696(19) Uani d D 1
H H34 0.3779 0.7362 0.3915 0.084 Uiso calc R 1
C C44 0.2657(5) 0.7010(3) 0.3048(3) 0.084(2) Uani d D 1
H H441 0.2093 0.6747 0.3011 0.126 Uiso calc R 1
H H442 0.3092 0.6831 0.2807 0.126 Uiso calc R 1
H H443 0.2419 0.7394 0.2839 0.126 Uiso calc R 1
O O15 0.9577(3) 0.57490(15) 0.52451(18) 0.0459(9) Uani d . 1
O O25 0.8763(3) 0.61044(15) 0.59465(19) 0.0471(9) Uani d . 1
C C15 0.8831(4) 0.5728(2) 0.5473(3) 0.0428(13) Uani d D 1
C C25 0.8068(5) 0.5250(3) 0.5189(3) 0.0639(17) Uani d D 1
H H25 0.8221 0.4948 0.4911 0.077 Uiso calc R 1
C C35 0.7229(5) 0.5231(3) 0.5303(3) 0.0727(19) Uani d D 1
H H35 0.7099 0.5522 0.5604 0.087 Uiso calc R 1
C C45 0.6403(5) 0.4769(3) 0.4990(4) 0.110(3) Uani d D 1
H H451 0.6616 0.4504 0.4678 0.164 Uiso calc R 1
H H452 0.5799 0.4976 0.4733 0.164 Uiso calc R 1
H H453 0.6275 0.4536 0.5363 0.164 Uiso calc R 1
O O16 1.2173(2) 0.65248(14) 0.66304(17) 0.0389(8) Uani d . 1
O O26 1.1059(3) 0.58251(14) 0.66393(18) 0.0442(9) Uani d . 1
C C16 1.1965(4) 0.6008(2) 0.6824(2) 0.0364(11) Uani d D 1
C C26 1.2771(4) 0.5619(2) 0.7272(3) 0.0472(14) Uani d D 1
H H26 1.3425 0.5771 0.7414 0.057 Uiso calc R 1
C C36 1.2615(4) 0.5076(2) 0.7477(3) 0.0640(18) Uani d D 1
H H36 1.1953 0.4938 0.7347 0.077 Uiso calc R 1
C C46 1.3410(5) 0.4654(3) 0.7906(4) 0.094(3) Uani d D 1
H H461 1.4061 0.4839 0.7995 0.141 Uiso calc R 1
H H462 1.3396 0.4283 0.7650 0.141 Uiso calc R 1
H H463 1.3281 0.4568 0.8346 0.141 Uiso calc R 1
O O17 0.8752(3) 0.74373(14) 0.57064(16) 0.0402(8) Uani d . 1
O O27 0.9215(3) 0.70443(15) 0.48474(17) 0.0448(9) Uani d . 1
C C17 0.8725(4) 0.7441(2) 0.5062(3) 0.0383(12) Uani d D 1
C C27 0.8146(4) 0.7912(2) 0.4588(3) 0.0461(14) Uani d D 1
H H27 0.7746 0.8172 0.4758 0.055 Uiso calc R 1
C C37 0.8169(5) 0.7980(2) 0.3939(3) 0.0523(15) Uani d D 1
H H37 0.8562 0.7712 0.3772 0.063 Uiso calc R 1
C C47 0.7609(6) 0.8460(3) 0.3448(3) 0.083(2) Uani d D 1
H H471 0.7123 0.8645 0.3641 0.124 Uiso calc R 1
H H472 0.7268 0.8281 0.3000 0.124 Uiso calc R 1
H H473 0.8074 0.8761 0.3387 0.124 Uiso calc R 1
O O18 0.9594(3) 0.75324(16) 0.77741(18) 0.0502(10) Uani d . 1
O O28 0.9992(3) 0.69894(16) 0.69837(18) 0.0505(10) Uani d . 1
C C18 1.0119(4) 0.7120(2) 0.7621(3) 0.0416(13) Uani d D 1
C C28 1.0866(5) 0.6785(3) 0.8176(3) 0.0681(19) Uani d D 1
H H28 1.1244 0.6486 0.8042 0.082 Uiso calc R 1
C C38 1.1021(6) 0.6886(4) 0.8835(4) 0.104(3) Uani d D 1
H H38 1.0625 0.7179 0.8962 0.125 Uiso calc R 1
C C48 1.1803(8) 0.6563(4) 0.9425(4) 0.187(6) Uani d D 1
H H481 1.2200 0.6300 0.9227 0.281 Uiso calc R 1
H H482 1.1469 0.6327 0.9697 0.281 Uiso calc R 1
H H483 1.2233 0.6856 0.9725 0.281 Uiso calc R 1
O O19 0.6491(3) 0.78103(15) 0.60660(17) 0.0426(9) Uani d . 1
O O29 0.7445(3) 0.85441(15) 0.58965(18) 0.0480(9) Uani d . 1
C C19 0.6600(4) 0.8298(2) 0.5752(3) 0.0394(12) Uani d D 1
C C29 0.5717(5) 0.8531(3) 0.5191(3) 0.0660(18) Uani d D 1
H H29 0.5109 0.8325 0.5110 0.079 Uiso calc R 1
C C39 0.5738(6) 0.8983(3) 0.4821(4) 0.109(3) Uani d D 1
H H39 0.6349 0.9185 0.4903 0.130 Uiso calc R 1
C C49 0.4842(7) 0.9230(4) 0.4242(5) 0.185(5) Uani d D 1
H H491 0.5080 0.9451 0.3906 0.277 Uiso calc R 1
H H492 0.4457 0.9496 0.4447 0.277 Uiso calc R 1
H H493 0.4424 0.8901 0.4010 0.277 Uiso calc R 1
O O10 0.9850(3) 0.83683(15) 0.6588(2) 0.0540(10) Uani d . 1
O O20 0.9038(3) 0.87976(15) 0.72448(18) 0.0488(9) Uani d . 1
C C10 0.9735(4) 0.8813(2) 0.6968(3) 0.0444(13) Uani d D 1
C C20 1.0431(4) 0.9329(2) 0.7057(3) 0.0562(16) Uani d D 1
H H20 1.0967 0.9297 0.6867 0.067 Uiso calc R 1
C C30 1.0347(5) 0.9820(3) 0.7378(3) 0.0683(18) Uani d D 1
H H30 0.9817 0.9838 0.7575 0.082 Uiso calc R 1
C C40 1.1009(5) 1.0372(3) 0.7473(4) 0.094(3) Uani d D 1
H H401 1.1487 1.0322 0.7213 0.141 Uiso calc R 1
H H402 1.1362 1.0424 0.7964 0.141 Uiso calc R 1
H H403 1.0600 1.0723 0.7303 0.141 Uiso calc R 1
O O1W 0.7526(3) 0.80013(15) 0.74993(17) 0.0470(9) Uani d . 1
O O2W 0.7832(3) 0.68213(14) 0.66900(18) 0.0445(9) Uani d . 1
O O3W 1.0957(2) 0.76302(14) 0.60445(18) 0.0432(9) Uani d . 1
O O4W 1.1179(3) 0.65241(16) 0.51587(17) 0.0474(9) Uani d . 1
O O5W 0.8129(3) 0.86530(16) 0.86586(17) 0.0542(10) Uani d . 1
O O6W 0.9477(3) 0.96277(14) 0.88853(18) 0.0541(10) Uani d . 1
O O7W 1.0534(3) 0.85442(18) 0.87360(18) 0.0610(11) Uani d . 1

loop_
_atom_site_aniso_label
_atom_site_aniso_U_11
_atom_site_aniso_U_22
_atom_site_aniso_U_33
_atom_site_aniso_U_12
_atom_site_aniso_U_13
_atom_site_aniso_U_23
Ho1 0.03854(14) 0.04022(14) 0.03143(13) -0.00543(11) 0.01091(10) -0.00266(10)
Ho2 0.03031(13) 0.03573(13) 0.03362(13) -0.00186(10) 0.00829(9) -0.00210(10)
Cu1 0.0296(3) 0.0453(4) 0.0392(4) -0.0049(3) 0.0086(3) -0.0007(3)
Cu2 0.0313(4) 0.0485(4) 0.0406(4) -0.0052(3) 0.0106(3) -0.0008(3)
O11 0.041(2) 0.042(2) 0.055(2) -0.0044(17) 0.0167(18) 0.0005(17)
O21 0.048(2) 0.045(2) 0.069(3) -0.0020(19) 0.028(2) 0.0026(19)
C11 0.041(3) 0.042(3) 0.034(3) -0.001(3) 0.005(2) -0.002(2)
C21 0.062(4) 0.046(3) 0.063(4) 0.001(3) 0.030(3) -0.003(3)
C31 0.099(6) 0.048(4) 0.104(6) 0.004(4) 0.050(5) 0.003(4)
C41 0.186(10) 0.043(4) 0.196(10) 0.028(5) 0.109(8) 0.028(5)
O12 0.040(2) 0.071(3) 0.042(2) -0.011(2) 0.0111(18) -0.0002(19)
O22 0.041(2) 0.071(3) 0.043(2) -0.014(2) 0.0136(18) -0.0120(19)
C12 0.033(3) 0.048(3) 0.043(3) 0.005(3) 0.011(2) 0.001(3)
C22 0.040(3) 0.077(4) 0.044(3) -0.003(3) 0.009(3) 0.004(3)
C32 0.042(4) 0.083(4) 0.062(4) -0.006(3) 0.019(3) -0.017(3)
C42 0.068(5) 0.113(6) 0.063(4) -0.013(4) 0.018(4) -0.030(4)
O13 0.044(2) 0.044(2) 0.081(3) 0.0001(19) 0.027(2) 0.002(2)
O23 0.039(2) 0.046(2) 0.064(3) -0.0019(18) 0.0141(19) 0.0024(19)
C13 0.039(3) 0.050(3) 0.038(3) -0.002(3) 0.004(2) -0.002(3)
C23 0.053(4) 0.051(4) 0.067(4) 0.011(3) 0.016(3) 0.003(3)
C33 0.088(6) 0.052(4) 0.081(5) 0.008(4) 0.017(4) 0.005(4)
C43 0.148(9) 0.056(4) 0.116(7) 0.026(5) 0.027(6) 0.012(4)
O14 0.036(2) 0.081(3) 0.034(2) -0.016(2) 0.0072(16) -0.0097(19)
O24 0.044(2) 0.069(3) 0.042(2) -0.016(2) 0.0150(18) -0.0040(19)
C14 0.040(3) 0.051(3) 0.041(3) -0.001(3) 0.010(3) -0.004(3)
C24 0.045(4) 0.079(4) 0.046(4) -0.011(3) 0.015(3) -0.003(3)
C34 0.066(5) 0.089(5) 0.058(4) -0.008(4) 0.024(4) 0.003(4)
C44 0.090(6) 0.123(6) 0.040(4) 0.007(5) 0.019(4) 0.002(4)
O15 0.042(2) 0.043(2) 0.049(2) -0.0077(18) 0.0093(18) -0.0114(17)
O25 0.040(2) 0.045(2) 0.060(2) -0.0052(17) 0.0204(18) -0.0024(18)
C15 0.039(3) 0.039(3) 0.045(3) -0.003(3) 0.002(3) 0.005(2)
C25 0.045(4) 0.060(4) 0.079(5) -0.004(3) 0.008(3) -0.011(3)
C35 0.063(5) 0.073(5) 0.075(5) -0.012(4) 0.010(4) -0.006(4)
C45 0.084(6) 0.090(5) 0.136(7) -0.046(5) 0.002(5) -0.020(5)
O16 0.036(2) 0.0381(19) 0.042(2) -0.0043(16) 0.0115(16) 0.0031(16)
O26 0.032(2) 0.041(2) 0.054(2) -0.0085(16) 0.0024(17) 0.0028(17)
C16 0.038(3) 0.037(3) 0.033(3) -0.001(2) 0.009(2) -0.004(2)
C26 0.035(3) 0.050(3) 0.049(3) -0.006(3) 0.001(2) 0.007(3)
C36 0.051(4) 0.054(4) 0.070(4) -0.013(3) -0.010(3) 0.015(3)
C46 0.088(6) 0.057(4) 0.105(6) 0.003(4) -0.021(5) 0.024(4)
O17 0.049(2) 0.043(2) 0.0288(18) -0.0020(17) 0.0107(16) -0.0016(15)
O27 0.044(2) 0.051(2) 0.038(2) 0.0139(18) 0.0082(17) -0.0007(16)
C17 0.038(3) 0.039(3) 0.035(3) -0.004(2) 0.007(2) -0.001(2)
C27 0.057(4) 0.045(3) 0.038(3) 0.014(3) 0.018(3) 0.004(2)
C37 0.072(4) 0.043(3) 0.044(3) 0.007(3) 0.020(3) 0.003(3)
C47 0.121(7) 0.067(4) 0.056(4) 0.017(4) 0.020(4) 0.019(3)
O18 0.047(2) 0.059(2) 0.042(2) 0.006(2) 0.0083(18) -0.0040(18)
O28 0.056(3) 0.061(2) 0.038(2) -0.012(2) 0.0182(18) -0.0082(18)
C18 0.040(3) 0.051(3) 0.032(3) -0.013(3) 0.007(2) 0.002(2)
C28 0.068(5) 0.074(4) 0.051(4) 0.017(4) 0.001(3) 0.005(3)
C38 0.120(8) 0.117(6) 0.053(5) 0.005(5) -0.007(5) 0.024(5)
C48 0.213(13) 0.177(10) 0.102(7) 0.000(9) -0.061(7) 0.078(7)
O19 0.039(2) 0.048(2) 0.042(2) -0.0068(17) 0.0119(16) 0.0040(17)
O29 0.046(2) 0.047(2) 0.055(2) -0.0074(18) 0.0206(19) 0.0058(18)
C19 0.042(3) 0.043(3) 0.036(3) 0.002(3) 0.016(2) -0.001(2)
C29 0.054(4) 0.086(5) 0.056(4) 0.011(4) 0.015(3) 0.025(3)
C39 0.071(6) 0.119(7) 0.118(7) 0.004(5) 0.001(5) 0.065(6)
C49 0.118(9) 0.217(11) 0.181(10) 0.038(8) -0.016(7) 0.143(9)
O10 0.057(3) 0.045(2) 0.069(3) -0.0125(19) 0.032(2) -0.0162(19)
O20 0.050(2) 0.049(2) 0.053(2) -0.0096(19) 0.0251(19) -0.0109(18)
C10 0.046(3) 0.044(3) 0.044(3) 0.000(3) 0.014(3) -0.004(3)
C20 0.060(4) 0.046(3) 0.072(4) -0.015(3) 0.034(3) -0.014(3)
C30 0.068(5) 0.063(4) 0.083(5) -0.017(4) 0.036(4) -0.021(4)
C40 0.103(6) 0.060(4) 0.137(7) -0.037(4) 0.061(5) -0.041(4)
O1W 0.044(2) 0.060(2) 0.040(2) -0.0070(18) 0.0162(17) -0.0091(17)
O2W 0.036(2) 0.044(2) 0.056(2) 0.0000(17) 0.0175(17) -0.0007(17)
O3W 0.038(2) 0.0354(18) 0.058(2) -0.0041(16) 0.0184(18) -0.0023(17)
O4W 0.033(2) 0.074(3) 0.037(2) -0.0042(18) 0.0130(16) -0.0078(18)
O5W 0.058(3) 0.060(2) 0.040(2) -0.013(2) 0.0087(18) -0.0083(18)
O6W 0.069(3) 0.038(2) 0.053(2) -0.0057(19) 0.014(2) -0.0005(17)
O7W 0.054(3) 0.085(3) 0.041(2) 0.012(2) 0.0101(19) 0.002(2)

loop_
_atom_type_symbol
_atom_type_description
_atom_type_scat_dispersion_real
_atom_type_scat_dispersion_imag
_atom_type_scat_source
C C 0.0033 0.0016 'International Tables Vol C Tables 4.2.6.8 and 6.1.1.4'
H H 0.0000 0.0000 'International Tables Vol C Tables 4.2.6.8 and 6.1.1.4'
O O 0.0106 0.0060 'International Tables Vol C Tables 4.2.6.8 and 6.1.1.4'
Cu Cu 0.3201 1.2651 'International Tables Vol C Tables 4.2.6.8 and 6.1.1.4'
Ho Ho -0.2175 4.6783 'International Tables Vol C Tables 4.2.6.8 and 6.1.1.4'

loop_
_geom_angle_atom_site_label_1
_geom_angle_atom_site_label_2
_geom_angle_atom_site_label_3
_geom_angle_site_symmetry_1
_geom_angle_site_symmetry_3
_geom_angle
O17 Ho1 O1W . . 156.53(12)
O17 Ho1 O18 . . 114.16(12)
O1W Ho1 O18 . . 78.12(13)
O17 Ho1 O10 . . 74.47(12)
O1W Ho1 O10 . . 128.45(12)
O18 Ho1 O10 . . 81.98(13)
O17 Ho1 O29 . . 83.87(12)
O1W Ho1 O29 . . 91.91(12)
O18 Ho1 O29 . . 154.75(12)
O10 Ho1 O29 . . 86.49(13)
O17 Ho1 O2W . . 77.88(11)
O1W Ho1 O2W . . 84.11(12)
O18 Ho1 O2W . . 83.50(12)
O10 Ho1 O2W . . 139.90(12)
O29 Ho1 O2W . . 118.86(12)
O17 Ho1 O20 . . 125.65(12)
O1W Ho1 O20 . . 75.24(12)
O18 Ho1 O20 . . 77.99(13)
O10 Ho1 O20 . . 54.19(12)
O29 Ho1 O20 . . 77.04(12)
O2W Ho1 O20 . . 154.61(12)
O17 Ho1 O19 . . 90.55(11)
O1W Ho1 O19 . . 69.15(11)
O18 Ho1 O19 . . 139.70(12)
O10 Ho1 O19 . . 137.13(12)
O29 Ho1 O19 . . 51.59(11)
O2W Ho1 O19 . . 70.65(11)
O20 Ho1 O19 . . 113.99(12)
O17 Ho1 C10 . . 100.30(14)
O1W Ho1 C10 . . 101.70(14)
O18 Ho1 C10 . . 79.30(14)
O10 Ho1 C10 . . 27.41(13)
O29 Ho1 C10 . . 80.15(14)
O2W Ho1 C10 . . 160.21(14)
O20 Ho1 C10 . . 26.79(13)
O19 Ho1 C10 . . 129.13(13)
O17 Ho1 O28 . . 65.47(11)
O1W Ho1 O28 . . 120.94(11)
O18 Ho1 O28 . . 49.06(11)
O10 Ho1 O28 . . 74.49(12)
O29 Ho1 O28 . . 147.11(11)
O2W Ho1 O28 . . 67.79(11)
O20 Ho1 O28 . . 110.60(12)
O19 Ho1 O28 . . 135.29(10)
C10 Ho1 O28 . . 93.36(14)
O28 Ho2 O4W . . 153.86(12)
O28 Ho2 O26 . . 84.46(12)
O4W Ho2 O26 . . 92.03(12)
O28 Ho2 O3W . . 78.27(12)
O4W Ho2 O3W . . 82.01(12)
O26 Ho2 O3W . . 122.71(11)
O28 Ho2 O25 . . 78.79(12)
O4W Ho2 O25 . . 126.57(12)
O26 Ho2 O25 . . 82.95(12)
O3W Ho2 O25 . . 143.21(12)
O28 Ho2 O27 . . 118.99(12)
O4W Ho2 O27 . . 74.51(12)
O26 Ho2 O27 . . 150.39(11)
O3W Ho2 O27 . . 82.13(12)
O25 Ho2 O27 . . 84.32(12)
O28 Ho2 O15 . . 129.71(12)
O4W Ho2 O15 . . 73.50(12)
O26 Ho2 O15 . . 75.11(11)
O3W Ho2 O15 . . 150.52(12)
O25 Ho2 O15 . . 53.73(12)
O27 Ho2 O15 . . 75.79(12)
O28 Ho2 O16 . . 88.38(12)
O4W Ho2 O16 . . 69.54(11)
O26 Ho2 O16 . . 51.66(10)
O3W Ho2 O16 . . 73.46(11)
O25 Ho2 O16 . . 133.95(11)
O27 Ho2 O16 . . 138.68(11)
O15 Ho2 O16 . . 111.57(11)
O28 Ho2 O17 . . 68.17(12)
O4W Ho2 O17 . . 121.43(11)
O26 Ho2 O17 . . 146.01(11)
O3W Ho2 O17 . . 72.35(11)
O25 Ho2 O17 . . 72.57(11)
O27 Ho2 O17 . . 50.84(10)
O15 Ho2 O17 . . 106.72(11)
O16 Ho2 O17 . . 141.66(10)
O28 Ho2 C17 . . 93.83(14)
O4W Ho2 C17 . . 96.66(13)
O26 Ho2 C17 . . 163.08(13)
O3W Ho2 C17 . . 73.06(12)
O25 Ho2 C17 . . 80.22(13)
O27 Ho2 C17 . . 25.24(11)
O15 Ho2 C17 . . 93.46(13)
O16 Ho2 C17 . . 145.23(12)
O17 Ho2 C17 . . 25.92(11)
O12 Cu1 O13 . . 88.88(16)
O12 Cu1 O14 . . 167.90(15)
O13 Cu1 O14 . . 89.40(16)
O12 Cu1 O11 . . 90.28(15)
O13 Cu1 O11 . . 166.73(15)
O14 Cu1 O11 . . 88.65(15)
O12 Cu1 O16 . 1_455 102.25(14)
O13 Cu1 O16 . 1_455 103.16(14)
O14 Cu1 O16 . 1_455 89.80(14)
O11 Cu1 O16 . 1_455 89.96(13)
O12 Cu1 Cu2 . . 85.23(11)
O13 Cu1 Cu2 . . 83.69(11)
O14 Cu1 Cu2 . . 82.68(11)
O11 Cu1 Cu2 . . 83.04(11)
O16 Cu1 Cu2 1_455 . 169.82(9)
O21 Cu2 O23 . . 168.65(16)
O21 Cu2 O24 . . 89.72(16)
O23 Cu2 O24 . . 91.67(15)
O21 Cu2 O22 . . 87.21(16)
O23 Cu2 O22 . . 89.05(15)
O24 Cu2 O22 . . 167.66(15)
O21 Cu2 O19 . . 100.40(14)
O23 Cu2 O19 . . 90.55(14)
O24 Cu2 O19 . . 98.19(14)
O22 Cu2 O19 . . 94.12(14)
O21 Cu2 Cu1 . . 84.83(11)
O23 Cu2 Cu1 . . 84.07(11)
O24 Cu2 Cu1 . . 85.14(11)
O22 Cu2 Cu1 . . 82.68(11)
O19 Cu2 Cu1 . . 173.77(9)
C11 O11 Cu1 . . 123.2(3)
C11 O21 Cu2 . . 123.8(3)
O21 C11 O11 . . 124.9(5)
O21 C11 C21 . . 118.8(5)
O11 C11 C21 . . 116.3(5)
C31 C21 C11 . . 123.1(6)
C31 C21 H21 . . 118.4
C11 C21 H21 . . 118.4
C21 C31 C41 . . 124.8(7)
C21 C31 H31 . . 117.6
C41 C31 H31 . . 117.6
C31 C41 H411 . . 109.5
C31 C41 H412 . . 109.5
H411 C41 H412 . . 109.5
C31 C41 H413 . . 109.5
H411 C41 H413 . . 109.5
H412 C41 H413 . . 109.5
C12 O12 Cu1 . . 123.2(3)
C12 O22 Cu2 . . 123.2(3)
O12 C12 O22 . . 125.1(5)
O12 C12 C22 . . 116.9(5)
O22 C12 C22 . . 118.0(5)
C32 C22 C12 . . 125.1(6)
C32 C22 H22 . . 117.4
C12 C22 H22 . . 117.4
C22 C32 C42 . . 125.4(6)
C22 C32 H32 . . 117.3
C42 C32 H32 . . 117.3
C32 C42 H421 . . 109.5
C32 C42 H422 . . 109.5
H421 C42 H422 . . 109.5
C32 C42 H423 . . 109.5
H421 C42 H423 . . 109.5
H422 C42 H423 . . 109.5
C13 O13 Cu1 . . 124.0(4)
C13 O23 Cu2 . . 122.2(3)
O13 C13 O23 . . 125.5(5)
O13 C13 C23 . . 118.4(5)
O23 C13 C23 . . 116.2(5)
C33 C23 C13 . . 123.0(6)
C33 C23 H23 . . 118.5
C13 C23 H23 . . 118.5
C23 C33 C43 . . 125.1(7)
C23 C33 H33 . . 117.5
C43 C33 H33 . . 117.5
C33 C43 H431 . . 109.5
C33 C43 H432 . . 109.5
H431 C43 H432 . . 109.5
C33 C43 H433 . . 109.5
H431 C43 H433 . . 109.5
H432 C43 H433 . . 109.5
C14 O14 Cu1 . . 125.1(3)
C14 O24 Cu2 . . 122.1(3)
O24 C14 O14 . . 124.8(5)
O24 C14 C24 . . 120.7(5)
O14 C14 C24 . . 114.5(5)
C34 C24 C14 . . 125.3(6)
C34 C24 H24 . . 117.4
C14 C24 H24 . . 117.4
C24 C34 C44 . . 126.0(6)
C24 C34 H34 . . 117.0
C44 C34 H34 . . 117.0
C34 C44 H441 . . 109.5
C34 C44 H442 . . 109.5
H441 C44 H442 . . 109.5
C34 C44 H443 . . 109.5
H441 C44 H443 . . 109.5
H442 C44 H443 . . 109.5
C15 O15 Ho2 . . 92.3(3)
C15 O25 Ho2 . . 94.3(3)
O15 C15 O25 . . 119.4(5)
O15 C15 C25 . . 117.7(5)
O25 C15 C25 . . 122.8(5)
C35 C25 C15 . . 123.7(6)
C35 C25 H25 . . 118.2
C15 C25 H25 . . 118.2
C25 C35 C45 . . 125.3(7)
C25 C35 H35 . . 117.4
C45 C35 H35 . . 117.4
C35 C45 H451 . . 109.5
C35 C45 H452 . . 109.5
H451 C45 H452 . . 109.5
C35 C45 H453 . . 109.5
H451 C45 H453 . . 109.5
H452 C45 H453 . . 109.5
C16 O16 Cu1 . 1_655 130.2(3)
C16 O16 Ho2 . . 87.8(3)
Cu1 O16 Ho2 1_655 . 136.55(14)
C16 O26 Ho2 . . 100.8(3)
O16 C16 O26 . . 119.7(4)
O16 C16 C26 . . 120.3(5)
O26 C16 C26 . . 120.0(4)
C36 C26 C16 . . 123.6(5)
C36 C26 H26 . . 118.2
C16 C26 H26 . . 118.2
C26 C36 C46 . . 125.8(6)
C26 C36 H36 . . 117.1
C46 C36 H36 . . 117.1
C36 C46 H461 . . 109.5
C36 C46 H462 . . 109.5
H461 C46 H462 . . 109.5
C36 C46 H463 . . 109.5
H461 C46 H463 . . 109.5
H462 C46 H463 . . 109.5
C17 O17 Ho1 . . 154.1(3)
C17 O17 Ho2 . . 88.5(3)
Ho1 O17 Ho2 . . 115.70(12)
C17 O27 Ho2 . . 100.6(3)
O27 C17 O17 . . 118.6(4)
O27 C17 C27 . . 121.5(4)
O17 C17 C27 . . 119.9(5)
O27 C17 Ho2 . . 54.1(2)
O17 C17 Ho2 . . 65.6(3)
C27 C17 Ho2 . . 167.4(4)
C37 C27 C17 . . 123.0(5)
C37 C27 H27 . . 118.5
C17 C27 H27 . . 118.5
C27 C37 C47 . . 124.5(6)
C27 C37 H37 . . 117.7
C47 C37 H37 . . 117.7
C37 C47 H471 . . 109.5
C37 C47 H472 . . 109.5
H471 C47 H472 . . 109.5
C37 C47 H473 . . 109.5
H471 C47 H473 . . 109.5
H472 C47 H473 . . 109.5
C18 O18 Ho1 . . 106.2(3)
C18 O28 Ho2 . . 163.0(4)
C18 O28 Ho1 . . 85.3(3)
Ho2 O28 Ho1 . . 110.63(13)
O18 C18 O28 . . 119.3(5)
O18 C18 C28 . . 121.0(5)
O28 C18 C28 . . 119.7(5)
C38 C28 C18 . . 123.1(7)
C38 C28 H28 . . 118.5
C18 C28 H28 . . 118.5
C28 C38 C48 . . 124.9(9)
C28 C38 H38 . . 117.6
C48 C38 H38 . . 117.6
C38 C48 H481 . . 109.5
C38 C48 H482 . . 109.5
H481 C48 H482 . . 109.5
C38 C48 H483 . . 109.5
H481 C48 H483 . . 109.5
H482 C48 H483 . . 109.5
C19 O19 Cu2 . . 129.3(3)
C19 O19 Ho1 . . 87.9(3)
Cu2 O19 Ho1 . . 138.47(15)
C19 O29 Ho1 . . 100.7(3)
O29 C19 O19 . . 119.7(5)
O29 C19 C29 . . 122.2(5)
O19 C19 C29 . . 117.9(5)
C39 C29 C19 . . 124.3(7)
C39 C29 H29 . . 117.9
C19 C29 H29 . . 117.9
C29 C39 C49 . . 125.2(8)
C29 C39 H39 . . 117.4
C49 C39 H39 . . 117.4
C39 C49 H491 . . 109.5
C39 C49 H492 . . 109.5
H491 C49 H492 . . 109.5
C39 C49 H493 . . 109.5
H491 C49 H493 . . 109.5
H492 C49 H493 . . 109.5
C10 O10 Ho1 . . 94.2(3)
C10 O20 Ho1 . . 92.3(3)
O20 C10 O10 . . 119.3(5)
O20 C10 C20 . . 122.4(5)
O10 C10 C20 . . 118.3(5)
O20 C10 Ho1 . . 60.9(3)
O10 C10 Ho1 . . 58.4(3)
C20 C10 Ho1 . . 175.9(4)
C30 C20 C10 . . 124.3(6)
C30 C20 H20 . . 117.9
C10 C20 H20 . . 117.9
C20 C30 C40 . . 127.3(6)
C20 C30 H30 . . 116.3
C40 C30 H30 . . 116.3
C30 C40 H401 . . 109.5
C30 C40 H402 . . 109.5
H401 C40 H402 . . 109.5
C30 C40 H403 . . 109.5
H401 C40 H403 . . 109.5
H402 C40 H403 . . 109.5

loop_
_geom_bond_atom_site_label_1
_geom_bond_atom_site_label_2
_geom_bond_site_symmetry_2
_geom_bond_distance
_geom_bond_publ_flag
Ho1 O17 . 2.322(3) y
Ho1 O1W . 2.323(3) y
Ho1 O18 . 2.356(3) y
Ho1 O10 . 2.362(4) y
Ho1 O29 . 2.365(3) y
Ho1 O2W . 2.386(3) y
Ho1 O20 . 2.418(3) y
Ho1 O19 . 2.619(3) y
Ho1 C10 . 2.765(5) y
Ho1 O28 . 2.789(4) y
Ho2 O28 . 2.316(3) y
Ho2 O4W . 2.322(3) y
Ho2 O26 . 2.357(3) y
Ho2 O3W . 2.368(3) y
Ho2 O25 . 2.382(3) y
Ho2 O27 . 2.392(3) y
Ho2 O15 . 2.443(3) y
Ho2 O16 . 2.635(3) y
Ho2 O17 . 2.642(3) y
Ho2 C17 . 2.901(5) y
Cu1 O12 . 1.939(3) y
Cu1 O13 . 1.949(4) y
Cu1 O14 . 1.961(3) y
Cu1 O11 . 1.978(3) y
Cu1 O16 1_455 2.215(3) y
Cu1 Cu2 . 2.6417(9) n
Cu2 O21 . 1.938(4) y
Cu2 O23 . 1.968(3) y
Cu2 O24 . 1.971(3) y
Cu2 O22 . 1.989(3) y
Cu2 O19 . 2.178(3) y
O11 C11 . 1.272(6) ?
O21 C11 . 1.241(6) ?
C11 C21 . 1.472(6) ?
C21 C31 . 1.297(7) ?
C21 H21 . 0.9300 ?
C31 C41 . 1.499(7) ?
C31 H31 . 0.9300 ?
C41 H411 . 0.9600 ?
C41 H412 . 0.9600 ?
C41 H413 . 0.9600 ?
O12 C12 . 1.244(6) ?
O22 C12 . 1.273(6) ?
C12 C22 . 1.472(6) ?
C22 C32 . 1.286(7) ?
C22 H22 . 0.9300 ?
C32 C42 . 1.513(7) ?
C32 H32 . 0.9300 ?
C42 H421 . 0.9600 ?
C42 H422 . 0.9600 ?
C42 H423 . 0.9600 ?
O13 C13 . 1.241(6) ?
O23 C13 . 1.268(6) ?
C13 C23 . 1.483(6) ?
C23 C33 . 1.302(7) ?
C23 H23 . 0.9300 ?
C33 C43 . 1.507(7) ?
C33 H33 . 0.9300 ?
C43 H431 . 0.9600 ?
C43 H432 . 0.9600 ?
C43 H433 . 0.9600 ?
O14 C14 . 1.268(6) ?
O24 C14 . 1.246(6) ?
C14 C24 . 1.474(6) ?
C24 C34 . 1.269(7) ?
C24 H24 . 0.9300 ?
C34 C44 . 1.507(7) ?
C34 H34 . 0.9300 ?
C44 H441 . 0.9600 ?
C44 H442 . 0.9600 ?
C44 H443 . 0.9600 ?
O15 C15 . 1.247(6) ?
O25 C15 . 1.279(6) ?
C15 C25 . 1.484(7) ?
C25 C35 . 1.251(7) ?
C25 H25 . 0.9300 ?
C35 C45 . 1.523(7) ?
C35 H35 . 0.9300 ?
C45 H451 . 0.9600 ?
C45 H452 . 0.9600 ?
C45 H453 . 0.9600 ?
O16 C16 . 1.265(5) ?
O16 Cu1 1_655 2.215(3) ?
O26 C16 . 1.267(5) ?
C16 C26 . 1.481(6) ?
C26 C36 . 1.305(6) ?
C26 H26 . 0.9300 ?
C36 C46 . 1.503(7) ?
C36 H36 . 0.9300 ?
C46 H461 . 0.9600 ?
C46 H462 . 0.9600 ?
C46 H463 . 0.9600 ?
O17 C17 . 1.268(5) ?
O27 C17 . 1.259(5) ?
C17 C27 . 1.471(6) ?
C27 C37 . 1.306(6) ?
C27 H27 . 0.9300 ?
C37 C47 . 1.493(6) ?
C37 H37 . 0.9300 ?
C47 H471 . 0.9600 ?
C47 H472 . 0.9600 ?
C47 H473 . 0.9600 ?
O18 C18 . 1.258(6) ?
O28 C18 . 1.258(5) ?
C18 C28 . 1.471(7) ?
C28 C38 . 1.282(7) ?
C28 H28 . 0.9300 ?
C38 C48 . 1.520(8) ?
C38 H38 . 0.9300 ?
C48 H481 . 0.9600 ?
C48 H482 . 0.9600 ?
C48 H483 . 0.9600 ?
O19 C19 . 1.274(5) ?
O29 C19 . 1.247(6) ?
C19 C29 . 1.484(7) ?
C29 C39 . 1.244(7) ?
C29 H29 . 0.9300 ?
C39 C49 . 1.524(8) ?
C39 H39 . 0.9300 ?
C49 H491 . 0.9600 ?
C49 H492 . 0.9600 ?
C49 H493 . 0.9600 ?
O10 C10 . 1.276(5) ?
O20 C10 . 1.247(6) ?
C10 C20 . 1.471(6) ?
C20 C30 . 1.280(6) ?
C20 H20 . 0.9300 ?
C30 C40 . 1.504(7) ?
C30 H30 . 0.9300 ?
C40 H401 . 0.9600 ?
C40 H402 . 0.9600 ?
C40 H403 . 0.9600 ?
